data_7006618
loop_
_publ_author_name
'Elvidge, Benjamin R.'
'Arndt, Stefan'
'Spaniol, Thomas P.'
'Okuda, Jun'

_publ_section_title
;
 Synthesis, structure and hydrosilylation activity of neutral and
 cationic rare-earth metal silanolate complexes.
;
_journal_issue 7
_journal_name_full 'Dalton transactions (Cambridge, England : 2003)'
_journal_page_first 890
_journal_page_last 901
_journal_paper_doi 10.1039/b512285f
_journal_year 2006
_chemical_formula_sum 'C40 H98 O8 Sc2 Si6'
_chemical_formula_weight 965.64
_chemical_name_systematic
;
?
;
_space_group_IT_number 14
_symmetry_cell_setting monoclinic
_symmetry_space_group_name_Hall '-P 2yn'
_symmetry_space_group_name_H-M 'P 1 21/n 1'
_atom_sites_solution_hydrogens geom
_atom_sites_solution_primary direct
_atom_sites_solution_secondary difmap
_audit_creation_method SHELXL-97
_cell_angle_alpha 90.00
_cell_angle_beta 103.614(5)
_cell_angle_gamma 90.00
_cell_formula_units_Z 4
_cell_length_a 15.337(3)
_cell_length_b 20.339(3)
_cell_length_c 19.066(3)
_cell_measurement_reflns_used 941
_cell_measurement_temperature 110(2)
_cell_measurement_theta_max 20.67
_cell_measurement_theta_min 2.28
_cell_volume 5780.3(17)
_computing_cell_refinement 'Bruker SMART (2001)'
_computing_data_collection 'Bruker SMART (2001)'
_computing_data_reduction 'Bruker SAINT+ (1999)'
_computing_molecular_graphics 'Ortep-3 for Windows (Farrugia, 1997)'
_computing_structure_refinement 'SHELXL-97 (Sheldrick, 1997)'
_computing_structure_solution
;
isotypic replacement using the coordinates of C40 H98 O8 Si6 Y2
;
_diffrn_ambient_temperature 110(2)
_diffrn_measured_fraction_theta_full 0.996
_diffrn_measured_fraction_theta_max 0.996
_diffrn_measurement_device_type 'CCD area detector'
_diffrn_measurement_method 'phi and omega scans'
_diffrn_radiation_monochromator graphite
_diffrn_radiation_source 'fine-focus sealed tube'
_diffrn_radiation_type MoK\a
_diffrn_radiation_wavelength 0.71073
_diffrn_reflns_av_R_equivalents 0.0857
_diffrn_reflns_av_sigmaI/netI 0.0625
_diffrn_reflns_limit_h_max 20
_diffrn_reflns_limit_h_min -20
_diffrn_reflns_limit_k_max 26
_diffrn_reflns_limit_k_min -26
_diffrn_reflns_limit_l_max 25
_diffrn_reflns_limit_l_min -25
_diffrn_reflns_number 78058
_diffrn_reflns_theta_full 28.19
_diffrn_reflns_theta_max 28.19
_diffrn_reflns_theta_min 1.49
_exptl_absorpt_coefficient_mu 0.399
_exptl_absorpt_correction_T_max 0.9390
_exptl_absorpt_correction_T_min 0.8076
_exptl_absorpt_correction_type empirical
_exptl_absorpt_process_details 'SADABS (1996)'
_exptl_crystal_colour colourless
_exptl_crystal_density_diffrn 1.110
_exptl_crystal_density_method 'not measured'
_exptl_crystal_description fragment
_exptl_crystal_F_000 2112
_exptl_crystal_size_max 0.56
_exptl_crystal_size_mid 0.23
_exptl_crystal_size_min 0.16
_refine_diff_density_max 0.783
_refine_diff_density_min -0.612
_refine_diff_density_rms 0.142
_refine_ls_extinction_coef 0.0024(3)
_refine_ls_extinction_expression Fc^*^=kFc[1+0.001xFc^2^\l^3^/sin(2\q)]^-1/4^
_refine_ls_extinction_method SHELXL
_refine_ls_goodness_of_fit_ref 1.188
_refine_ls_hydrogen_treatment noref
_refine_ls_matrix_type full
_refine_ls_number_parameters 536
_refine_ls_number_reflns 14152
_refine_ls_number_restraints 0
_refine_ls_restrained_S_all 1.188
_refine_ls_R_factor_all 0.0988
_refine_ls_R_factor_gt 0.0743
_refine_ls_shift/su_max 0.001
_refine_ls_shift/su_mean 0.000
_refine_ls_structure_factor_coef Fsqd
_refine_ls_weighting_details 'calc w=1/[\s^2^(Fo^2^)+(0.0754P)^2^+3.1599P] where P=(Fo^2^+2Fc^2^)/3'
_refine_ls_weighting_scheme calc
_refine_ls_wR_factor_gt 0.1591
_refine_ls_wR_factor_ref 0.1748
_reflns_number_gt 11129
_reflns_number_total 14152
_reflns_threshold_expression >2sigma(I)
_cod_data_source_file b512285f.txt
_cod_data_source_block be8
_cod_original_sg_symbol_H-M 'P 1 2(1)/n 1'
_cod_database_code 7006618

loop_
_symmetry_equiv_pos_as_xyz
'x, y, z'
'-x+1/2, y+1/2, -z+1/2'
'-x, -y, -z'
'x-1/2, -y-1/2, z-1/2'

loop_
_atom_site_label
_atom_site_type_symbol
_atom_site_fract_x
_atom_site_fract_y
_atom_site_fract_z
_atom_site_U_iso_or_equiv
_atom_site_adp_type
_atom_site_occupancy
_atom_site_symmetry_multiplicity
_atom_site_calc_flag
_atom_site_refinement_flags
_atom_site_disorder_assembly
_atom_site_disorder_group
Sc1 Sc 0.96538(3) 0.34655(3) 0.73280(3) 0.01571(13) Uani 1 1 d . . .
Sc2 Sc 0.97489(4) 0.18934(3) 0.68550(3) 0.01996(14) Uani 1 1 d . . .
Si1 Si 1.09543(6) 0.50223(4) 0.79607(5) 0.02126(19) Uani 1 1 d . . .
Si2 Si 0.78174(6) 0.39672(5) 0.57533(5) 0.0272(2) Uani 1 1 d . . .
Si3 Si 0.85253(5) 0.26531(4) 0.80572(4) 0.01764(18) Uani 1 1 d . . .
Si4 Si 0.77522(6) 0.12321(5) 0.53640(5) 0.0284(2) Uani 1 1 d . . .
Si5 Si 1.01525(6) 0.02127(5) 0.76516(6) 0.0296(2) Uani 1 1 d . . .
Si6 Si 1.10939(5) 0.27310(4) 0.63626(4) 0.01867(18) Uani 1 1 d . . .
O1 O 0.87130(13) 0.34665(10) 0.80438(11) 0.0201(4) Uani 1 1 d . . .
O2 O 0.92094(13) 0.24696(10) 0.75570(10) 0.0181(4) Uani 1 1 d . . .
O3 O 0.74886(13) 0.25323(11) 0.76853(11) 0.0221(5) Uani 1 1 d . . .
O4 O 0.87398(14) 0.23654(11) 0.88636(11) 0.0241(5) Uani 1 1 d . . .
O5 O 1.07064(14) 0.19808(11) 0.61023(12) 0.0240(5) Uani 1 1 d . . .
O6 O 1.04488(13) 0.28260(10) 0.69133(11) 0.0192(4) Uani 1 1 d . . .
O7 O 1.08736(14) 0.31955(11) 0.56625(12) 0.0251(5) Uani 1 1 d . . .
O8 O 1.21481(13) 0.27641(11) 0.67046(11) 0.0219(5) Uani 1 1 d . . .
C1 C 1.0721(2) 0.41258(15) 0.79414(17) 0.0213(6) Uani 1 1 d . . .
H1A H 1.0731 0.4024 0.8451 0.026 Uiso 1 1 calc R . .
H1B H 1.1278 0.3930 0.7857 0.026 Uiso 1 1 calc R . .
C2 C 1.0739(2) 0.54262(18) 0.87874(19) 0.0326(8) Uani 1 1 d . . .
H2A H 1.0095 0.5413 0.8769 0.049 Uiso 1 1 calc R . .
H2B H 1.0940 0.5885 0.8807 0.049 Uiso 1 1 calc R . .
H2C H 1.1069 0.5192 0.9218 0.049 Uiso 1 1 calc R . .
C3 C 1.2159(2) 0.51799(18) 0.7952(2) 0.0334(8) Uani 1 1 d . . .
H3A H 1.2550 0.4991 0.8387 0.050 Uiso 1 1 calc R . .
H3B H 1.2263 0.5655 0.7942 0.050 Uiso 1 1 calc R . .
H3C H 1.2292 0.4976 0.7523 0.050 Uiso 1 1 calc R . .
C4 C 1.0276(2) 0.54904(16) 0.71709(19) 0.0296(7) Uani 1 1 d . . .
H4A H 1.0429 0.5338 0.6727 0.044 Uiso 1 1 calc R . .
H4B H 1.0410 0.5961 0.7236 0.044 Uiso 1 1 calc R . .
H4C H 0.9636 0.5417 0.7137 0.044 Uiso 1 1 calc R . .
C5 C 0.8956(2) 0.39412(19) 0.63206(18) 0.0301(8) Uani 1 1 d . . .
H5A H 0.9099 0.4412 0.6418 0.036 Uiso 1 1 calc R . .
H5B H 0.9316 0.3805 0.5978 0.036 Uiso 1 1 calc R . .
C6 C 0.7020(2) 0.3421(2) 0.6078(2) 0.0393(9) Uani 1 1 d . . .
H6A H 0.7196 0.2961 0.6042 0.059 Uiso 1 1 calc R . .
H6B H 0.6413 0.3489 0.5780 0.059 Uiso 1 1 calc R . .
H6C H 0.7033 0.3526 0.6582 0.059 Uiso 1 1 calc R . .
C7 C 0.7792(4) 0.3768(4) 0.4799(2) 0.091(2) Uani 1 1 d . . .
H7A H 0.8144 0.4095 0.4607 0.136 Uiso 1 1 calc R . .
H7B H 0.7170 0.3775 0.4515 0.136 Uiso 1 1 calc R . .
H7C H 0.8048 0.3330 0.4773 0.136 Uiso 1 1 calc R . .
C8 C 0.7340(4) 0.4819(2) 0.5754(4) 0.082(2) Uani 1 1 d . . .
H8A H 0.7243 0.4918 0.6233 0.123 Uiso 1 1 calc R . .
H8B H 0.6767 0.4845 0.5394 0.123 Uiso 1 1 calc R . .
H8C H 0.7761 0.5139 0.5634 0.123 Uiso 1 1 calc R . .
C9 C 0.8369(2) 0.40104(16) 0.84178(17) 0.0249(7) Uani 1 1 d . . .
C10 C 0.8345(2) 0.46047(16) 0.79427(18) 0.0269(7) Uani 1 1 d . . .
H10A H 0.8951 0.4698 0.7885 0.040 Uiso 1 1 calc R . .
H10B H 0.8122 0.4984 0.8165 0.040 Uiso 1 1 calc R . .
H10C H 0.7947 0.4519 0.7469 0.040 Uiso 1 1 calc R . .
C11 C 0.9028(3) 0.41135(19) 0.91427(18) 0.0390(9) Uani 1 1 d . . .
H11A H 0.9013 0.3731 0.9453 0.059 Uiso 1 1 calc R . .
H11B H 0.8860 0.4509 0.9374 0.059 Uiso 1 1 calc R . .
H11C H 0.9634 0.4167 0.9068 0.059 Uiso 1 1 calc R . .
C12 C 0.7439(3) 0.3843(2) 0.8509(2) 0.0433(10) Uani 1 1 d . . .
H12A H 0.7050 0.3732 0.8039 0.065 Uiso 1 1 calc R . .
H12B H 0.7190 0.4223 0.8712 0.065 Uiso 1 1 calc R . .
H12C H 0.7476 0.3467 0.8836 0.065 Uiso 1 1 calc R . .
C13 C 0.6810(2) 0.20576(18) 0.77517(18) 0.0273(7) Uani 1 1 d . . .
C14 C 0.6393(3) 0.2269(2) 0.8362(2) 0.0453(10) Uani 1 1 d . . .
H14A H 0.6854 0.2274 0.8816 0.068 Uiso 1 1 calc R . .
H14B H 0.5917 0.1960 0.8402 0.068 Uiso 1 1 calc R . .
H14C H 0.6139 0.2711 0.8263 0.068 Uiso 1 1 calc R . .
C15 C 0.6108(2) 0.2096(2) 0.7042(2) 0.0386(9) Uani 1 1 d . . .
H15A H 0.5879 0.2547 0.6967 0.058 Uiso 1 1 calc R . .
H15B H 0.5612 0.1797 0.7058 0.058 Uiso 1 1 calc R . .
H15C H 0.6379 0.1970 0.6645 0.058 Uiso 1 1 calc R . .
C16 C 0.7214(3) 0.13813(19) 0.7875(3) 0.0514(12) Uani 1 1 d . . .
H16A H 0.7504 0.1272 0.7483 0.077 Uiso 1 1 calc R . .
H16B H 0.6741 0.1060 0.7885 0.077 Uiso 1 1 calc R . .
H16C H 0.7660 0.1372 0.8337 0.077 Uiso 1 1 calc R . .
C17 C 0.9530(2) 0.21510(17) 0.93985(17) 0.0258(7) Uani 1 1 d . . .
C18 C 0.9377(2) 0.2356(2) 1.01266(18) 0.0360(9) Uani 1 1 d . . .
H18A H 0.9373 0.2837 1.0157 0.054 Uiso 1 1 calc R . .
H18B H 0.9860 0.2181 1.0512 0.054 Uiso 1 1 calc R . .
H18C H 0.8800 0.2183 1.0180 0.054 Uiso 1 1 calc R . .
C19 C 0.9573(3) 0.14087(18) 0.9349(2) 0.0363(9) Uani 1 1 d . . .
H19A H 0.9019 0.1217 0.9431 0.055 Uiso 1 1 calc R . .
H19B H 1.0087 0.1245 0.9716 0.055 Uiso 1 1 calc R . .
H19C H 0.9642 0.1283 0.8869 0.055 Uiso 1 1 calc R . .
C20 C 1.0372(2) 0.24675(18) 0.92639(18) 0.0296(7) Uani 1 1 d . . .
H20A H 1.0468 0.2315 0.8800 0.044 Uiso 1 1 calc R . .
H20B H 1.0888 0.2345 0.9652 0.044 Uiso 1 1 calc R . .
H20C H 1.0303 0.2947 0.9253 0.044 Uiso 1 1 calc R . .
C21 C 0.8451(2) 0.1576(2) 0.6191(2) 0.0420(10) Uani 1 1 d . . .
H21A H 0.8270 0.1279 0.6543 0.050 Uiso 1 1 calc R . .
H21B H 0.8105 0.1983 0.6216 0.050 Uiso 1 1 calc R . .
C22 C 0.7665(3) 0.1794(5) 0.4592(3) 0.136(4) Uani 1 1 d . . .
H22A H 0.8215 0.1767 0.4415 0.203 Uiso 1 1 calc R . .
H22B H 0.7584 0.2245 0.4744 0.203 Uiso 1 1 calc R . .
H22C H 0.7150 0.1667 0.4204 0.203 Uiso 1 1 calc R . .
C23 C 0.8175(3) 0.0430(3) 0.5135(5) 0.145(4) Uani 1 1 d . . .
H23A H 0.8712 0.0497 0.4949 0.217 Uiso 1 1 calc R . .
H23B H 0.7711 0.0212 0.4766 0.217 Uiso 1 1 calc R . .
H23C H 0.8326 0.0154 0.5568 0.217 Uiso 1 1 calc R . .
C24 C 0.6565(2) 0.10861(19) 0.5427(2) 0.0356(8) Uani 1 1 d . . .
H24A H 0.6563 0.0809 0.5847 0.053 Uiso 1 1 calc R . .
H24B H 0.6235 0.0864 0.4988 0.053 Uiso 1 1 calc R . .
H24C H 0.6278 0.1508 0.5478 0.053 Uiso 1 1 calc R . .
C25 C 1.0456(2) 0.10763(16) 0.75243(19) 0.0279(7) Uani 1 1 d . . .
H25A H 1.1034 0.1043 0.7380 0.034 Uiso 1 1 calc R . .
H25B H 1.0607 0.1259 0.8020 0.034 Uiso 1 1 calc R . .
C26 C 0.9003(3) 0.0128(2) 0.7805(3) 0.0486(11) Uani 1 1 d . . .
H26A H 0.8954 0.0394 0.8223 0.073 Uiso 1 1 calc R . .
H26B H 0.8888 -0.0335 0.7897 0.073 Uiso 1 1 calc R . .
H26C H 0.8562 0.0279 0.7376 0.073 Uiso 1 1 calc R . .
C27 C 1.0928(3) -0.0168(2) 0.8456(2) 0.0485(11) Uani 1 1 d . . .
H27A H 1.1546 -0.0144 0.8400 0.073 Uiso 1 1 calc R . .
H27B H 1.0762 -0.0630 0.8496 0.073 Uiso 1 1 calc R . .
H27C H 1.0883 0.0069 0.8893 0.073 Uiso 1 1 calc R . .
C28 C 1.0181(3) -0.03178(18) 0.6855(2) 0.0390(9) Uani 1 1 d . . .
H28A H 0.9994 -0.0765 0.6943 0.059 Uiso 1 1 calc R . .
H28B H 1.0793 -0.0328 0.6782 0.059 Uiso 1 1 calc R . .
H28C H 0.9772 -0.0138 0.6424 0.059 Uiso 1 1 calc R . .
C29 C 1.0853(2) 0.15820(18) 0.54872(19) 0.0320(8) Uani 1 1 d . . .
C30 C 1.1836(2) 0.1615(2) 0.5471(2) 0.0385(9) Uani 1 1 d . . .
H30A H 1.1997 0.2070 0.5389 0.058 Uiso 1 1 calc R . .
H30B H 1.1942 0.1336 0.5080 0.058 Uiso 1 1 calc R . .
H30C H 1.2205 0.1460 0.5933 0.058 Uiso 1 1 calc R . .
C31 C 1.0595(3) 0.08892(19) 0.5647(2) 0.0458(11) Uani 1 1 d . . .
H31A H 1.0999 0.0734 0.6094 0.069 Uiso 1 1 calc R . .
H31B H 1.0643 0.0599 0.5248 0.069 Uiso 1 1 calc R . .
H31C H 0.9976 0.0886 0.5704 0.069 Uiso 1 1 calc R . .
C32 C 1.0260(3) 0.1855(2) 0.4807(2) 0.0467(11) Uani 1 1 d . . .
H32A H 0.9635 0.1854 0.4848 0.070 Uiso 1 1 calc R . .
H32B H 1.0314 0.1582 0.4395 0.070 Uiso 1 1 calc R . .
H32C H 1.0444 0.2306 0.4733 0.070 Uiso 1 1 calc R . .
C33 C 1.1286(2) 0.37958(17) 0.54774(18) 0.0276(7) Uani 1 1 d . . .
C34 C 1.2170(2) 0.3620(2) 0.5295(2) 0.0353(8) Uani 1 1 d . . .
H34A H 1.2577 0.3428 0.5720 0.053 Uiso 1 1 calc R . .
H34B H 1.2442 0.4018 0.5149 0.053 Uiso 1 1 calc R . .
H34C H 1.2061 0.3301 0.4899 0.053 Uiso 1 1 calc R . .
C35 C 1.0612(3) 0.4066(2) 0.4815(2) 0.0413(10) Uani 1 1 d . . .
H35A H 1.0510 0.3737 0.4428 0.062 Uiso 1 1 calc R . .
H35B H 1.0852 0.4468 0.4650 0.062 Uiso 1 1 calc R . .
H35C H 1.0044 0.4164 0.4944 0.062 Uiso 1 1 calc R . .
C36 C 1.1426(2) 0.42733(17) 0.6100(2) 0.0316(8) Uani 1 1 d . . .
H36A H 1.0852 0.4357 0.6225 0.047 Uiso 1 1 calc R . .
H36B H 1.1667 0.4687 0.5961 0.047 Uiso 1 1 calc R . .
H36C H 1.1850 0.4086 0.6518 0.047 Uiso 1 1 calc R . .
C37 C 1.2818(2) 0.26379(16) 0.73643(17) 0.0237(7) Uani 1 1 d . . .
C38 C 1.2438(3) 0.2211(2) 0.7865(2) 0.0457(11) Uani 1 1 d . . .
H38A H 1.1957 0.2449 0.8016 0.069 Uiso 1 1 calc R . .
H38B H 1.2912 0.2101 0.8290 0.069 Uiso 1 1 calc R . .
H38C H 1.2196 0.1807 0.7614 0.069 Uiso 1 1 calc R . .
C39 C 1.3131(2) 0.32934(18) 0.7696(2) 0.0362(9) Uani 1 1 d . . .
H39A H 1.3339 0.3565 0.7343 0.054 Uiso 1 1 calc R . .
H39B H 1.3625 0.3227 0.8121 0.054 Uiso 1 1 calc R . .
H39C H 1.2633 0.3516 0.7840 0.054 Uiso 1 1 calc R . .
C40 C 1.3590(3) 0.2296(2) 0.7132(2) 0.0471(11) Uani 1 1 d . . .
H40A H 1.3386 0.1870 0.6915 0.071 Uiso 1 1 calc R . .
H40B H 1.4088 0.2229 0.7554 0.071 Uiso 1 1 calc R . .
H40C H 1.3791 0.2570 0.6778 0.071 Uiso 1 1 calc R . .

loop_
_atom_site_aniso_label
_atom_site_aniso_U_11
_atom_site_aniso_U_22
_atom_site_aniso_U_33
_atom_site_aniso_U_23
_atom_site_aniso_U_13
_atom_site_aniso_U_12
Sc1 0.0132(3) 0.0180(3) 0.0157(3) 0.0000(2) 0.0031(2) 0.0007(2)
Sc2 0.0174(3) 0.0203(3) 0.0218(3) -0.0050(2) 0.0039(2) -0.0036(2)
Si1 0.0183(4) 0.0200(4) 0.0239(4) -0.0020(3) 0.0018(3) 0.0007(3)
Si2 0.0244(5) 0.0332(5) 0.0207(4) 0.0061(4) -0.0014(4) -0.0031(4)
Si3 0.0131(4) 0.0244(4) 0.0145(4) 0.0004(3) 0.0015(3) -0.0022(3)
Si4 0.0226(4) 0.0336(5) 0.0248(5) -0.0079(4) -0.0031(4) 0.0024(4)
Si5 0.0195(4) 0.0240(5) 0.0421(6) 0.0005(4) 0.0007(4) -0.0011(4)
Si6 0.0157(4) 0.0217(4) 0.0192(4) -0.0028(3) 0.0052(3) -0.0011(3)
O1 0.0189(10) 0.0248(11) 0.0179(10) -0.0029(9) 0.0067(8) 0.0000(9)
O2 0.0143(9) 0.0224(10) 0.0171(10) -0.0004(8) 0.0026(8) -0.0022(8)
O3 0.0126(10) 0.0321(12) 0.0197(11) 0.0025(9) -0.0003(8) -0.0054(9)
O4 0.0174(10) 0.0362(13) 0.0171(10) 0.0053(9) 0.0006(8) -0.0031(9)
O5 0.0221(11) 0.0269(12) 0.0243(11) -0.0086(9) 0.0077(9) -0.0040(9)
O6 0.0177(10) 0.0195(10) 0.0211(11) -0.0030(8) 0.0058(8) -0.0027(8)
O7 0.0209(11) 0.0322(12) 0.0213(11) 0.0032(9) 0.0035(9) -0.0019(9)
O8 0.0169(10) 0.0278(12) 0.0206(11) -0.0004(9) 0.0035(8) -0.0011(9)
C1 0.0199(15) 0.0192(15) 0.0234(15) 0.0007(12) 0.0022(12) 0.0012(12)
C2 0.038(2) 0.0288(18) 0.0301(19) -0.0064(14) 0.0055(15) 0.0011(15)
C3 0.0251(17) 0.0301(18) 0.045(2) -0.0033(16) 0.0077(15) -0.0063(14)
C4 0.0304(18) 0.0226(16) 0.0334(18) 0.0029(14) 0.0030(14) 0.0052(14)
C5 0.0207(16) 0.044(2) 0.0236(17) 0.0083(15) 0.0020(13) 0.0001(14)
C6 0.0313(19) 0.046(2) 0.034(2) 0.0129(17) -0.0061(15) -0.0137(17)
C7 0.079(4) 0.161(7) 0.029(2) -0.016(3) 0.006(2) -0.054(4)
C8 0.054(3) 0.054(3) 0.148(6) 0.048(4) 0.041(4) 0.025(2)
C9 0.0293(17) 0.0255(16) 0.0223(16) -0.0022(13) 0.0108(13) 0.0056(13)
C10 0.0239(16) 0.0285(17) 0.0279(17) -0.0021(14) 0.0054(13) 0.0075(13)
C11 0.061(3) 0.033(2) 0.0206(17) -0.0051(15) 0.0031(17) 0.0142(18)
C12 0.043(2) 0.039(2) 0.060(3) -0.0025(19) 0.036(2) 0.0034(18)
C13 0.0167(15) 0.0385(19) 0.0262(17) 0.0019(14) 0.0038(13) -0.0074(13)
C14 0.039(2) 0.069(3) 0.032(2) -0.0001(19) 0.0167(17) -0.022(2)
C15 0.0221(17) 0.061(3) 0.0300(19) 0.0037(18) 0.0014(14) -0.0173(17)
C16 0.0232(19) 0.035(2) 0.092(4) 0.012(2) 0.004(2) -0.0086(16)
C17 0.0218(15) 0.0305(17) 0.0212(15) 0.0060(13) -0.0028(12) -0.0028(13)
C18 0.0346(19) 0.050(2) 0.0209(17) 0.0060(16) 0.0006(14) -0.0045(17)
C19 0.037(2) 0.034(2) 0.033(2) 0.0042(16) -0.0022(16) -0.0044(16)
C20 0.0208(16) 0.0381(19) 0.0267(17) 0.0024(15) -0.0010(13) -0.0021(14)
C21 0.0268(18) 0.062(3) 0.034(2) -0.0200(19) 0.0014(15) -0.0073(18)
C22 0.035(3) 0.300(11) 0.064(4) 0.100(6) -0.004(3) -0.029(5)
C23 0.033(3) 0.101(5) 0.271(10) -0.138(6) -0.023(4) 0.012(3)
C24 0.0295(18) 0.039(2) 0.033(2) 0.0032(16) -0.0022(15) -0.0063(16)
C25 0.0220(16) 0.0236(16) 0.0366(19) -0.0029(14) 0.0038(14) -0.0031(13)
C26 0.034(2) 0.033(2) 0.081(3) -0.007(2) 0.017(2) -0.0097(17)
C27 0.045(2) 0.044(2) 0.049(3) 0.013(2) -0.004(2) 0.0011(19)
C28 0.040(2) 0.0233(18) 0.049(2) 0.0005(16) 0.0018(18) 0.0005(15)
C29 0.0290(18) 0.039(2) 0.0313(18) -0.0216(16) 0.0137(15) -0.0071(15)
C30 0.0327(19) 0.043(2) 0.045(2) -0.0197(18) 0.0195(17) -0.0031(17)
C31 0.049(2) 0.036(2) 0.061(3) -0.029(2) 0.030(2) -0.0142(18)
C32 0.037(2) 0.073(3) 0.029(2) -0.022(2) 0.0059(16) -0.005(2)
C33 0.0238(16) 0.0332(18) 0.0272(17) 0.0093(14) 0.0090(13) 0.0010(14)
C34 0.0288(18) 0.048(2) 0.033(2) 0.0104(17) 0.0152(15) 0.0028(16)
C35 0.033(2) 0.056(3) 0.035(2) 0.0204(18) 0.0076(16) 0.0082(18)
C36 0.0305(18) 0.0281(18) 0.038(2) 0.0025(15) 0.0106(15) -0.0002(14)
C37 0.0174(14) 0.0268(16) 0.0244(16) 0.0000(13) 0.0000(12) -0.0012(12)
C38 0.041(2) 0.059(3) 0.0289(19) 0.0172(19) -0.0072(16) -0.018(2)
C39 0.0330(19) 0.0275(18) 0.041(2) -0.0047(16) -0.0058(16) -0.0029(15)
C40 0.033(2) 0.057(3) 0.046(2) -0.005(2) -0.0007(18) 0.0216(19)

loop_
_atom_type_symbol
_atom_type_description
_atom_type_scat_dispersion_real
_atom_type_scat_dispersion_imag
_atom_type_scat_source
C C 0.0033 0.0016 'International Tables Vol C Tables 4.2.6.8 and 6.1.1.4'
H H 0.0000 0.0000 'International Tables Vol C Tables 4.2.6.8 and 6.1.1.4'
O O 0.0106 0.0060 'International Tables Vol C Tables 4.2.6.8 and 6.1.1.4'
Si Si 0.0817 0.0704 'International Tables Vol C Tables 4.2.6.8 and 6.1.1.4'
Sc Sc 0.2519 0.3716 'International Tables Vol C Tables 4.2.6.8 and 6.1.1.4'

loop_
_geom_angle_atom_site_label_1
_geom_angle_atom_site_label_2
_geom_angle_atom_site_label_3
_geom_angle
_geom_angle_site_symmetry_1
_geom_angle_site_symmetry_3
_geom_angle_publ_flag
O6 Sc1 C5 98.82(12) . . ?
O6 Sc1 O1 140.25(8) . . ?
C5 Sc1 O1 106.61(11) . . ?
O6 Sc1 O2 74.69(8) . . ?
C5 Sc1 O2 117.86(11) . . ?
O1 Sc1 O2 66.57(8) . . ?
O6 Sc1 C1 98.86(10) . . ?
C5 Sc1 C1 109.96(13) . . ?
O1 Sc1 C1 100.46(10) . . ?
O2 Sc1 C1 132.18(10) . . ?
O6 Sc1 Si3 106.93(6) . . ?
C5 Sc1 Si3 115.99(9) . . ?
O1 Sc1 Si3 34.10(6) . . ?
O2 Sc1 Si3 32.50(5) . . ?
C1 Sc1 Si3 121.90(9) . . ?
O6 Sc1 Sc2 39.16(6) . . ?
C5 Sc1 Sc2 103.28(10) . . ?
O1 Sc1 Sc2 104.16(6) . . ?
O2 Sc1 Sc2 37.90(5) . . ?
C1 Sc1 Sc2 130.35(8) . . ?
Si3 Sc1 Sc2 70.12(2) . . ?
O2 Sc2 O6 75.09(8) . . ?
O2 Sc2 C21 95.30(12) . . ?
O6 Sc2 C21 131.20(14) . . ?
O2 Sc2 C25 105.40(11) . . ?
O6 Sc2 C25 117.18(10) . . ?
C21 Sc2 C25 111.54(15) . . ?
O2 Sc2 O5 140.06(8) . . ?
O6 Sc2 O5 65.26(8) . . ?
C21 Sc2 O5 106.89(12) . . ?
C25 Sc2 O5 96.88(11) . . ?
O2 Sc2 Si6 106.72(6) . . ?
O6 Sc2 Si6 31.65(6) . . ?
C21 Sc2 Si6 125.90(12) . . ?
C25 Sc2 Si6 109.11(9) . . ?
O5 Sc2 Si6 33.65(6) . . ?
O2 Sc2 Sc1 40.56(6) . . ?
O6 Sc2 Sc1 36.91(5) . . ?
C21 Sc2 Sc1 110.31(12) . . ?
C25 Sc2 Sc1 127.57(9) . . ?
O5 Sc2 Sc1 99.81(6) . . ?
Si6 Sc2 Sc1 67.42(2) . . ?
C1 Si1 C2 112.07(16) . . ?
C1 Si1 C4 114.50(15) . . ?
C2 Si1 C4 106.17(16) . . ?
C1 Si1 C3 110.64(15) . . ?
C2 Si1 C3 107.50(17) . . ?
C4 Si1 C3 105.48(17) . . ?
C5 Si2 C7 111.8(2) . . ?
C5 Si2 C6 113.40(16) . . ?
C7 Si2 C6 109.4(2) . . ?
C5 Si2 C8 110.1(2) . . ?
C7 Si2 C8 106.4(3) . . ?
C6 Si2 C8 105.3(2) . . ?
O3 Si3 O4 109.07(11) . . ?
O3 Si3 O2 114.70(11) . . ?
O4 Si3 O2 117.72(12) . . ?
O3 Si3 O1 107.48(11) . . ?
O4 Si3 O1 112.10(12) . . ?
O2 Si3 O1 94.64(11) . . ?
O3 Si3 Sc1 120.44(8) . . ?
O4 Si3 Sc1 129.91(9) . . ?
O2 Si3 Sc1 47.26(8) . . ?
O1 Si3 Sc1 47.41(7) . . ?
C21 Si4 C22 111.7(3) . . ?
C21 Si4 C23 112.1(2) . . ?
C22 Si4 C23 108.8(4) . . ?
C21 Si4 C24 112.78(18) . . ?
C22 Si4 C24 105.1(2) . . ?
C23 Si4 C24 106.0(2) . . ?
C25 Si5 C26 112.71(17) . . ?
C25 Si5 C28 112.75(17) . . ?
C26 Si5 C28 106.14(19) . . ?
C25 Si5 C27 111.69(18) . . ?
C26 Si5 C27 106.0(2) . . ?
C28 Si5 C27 107.09(19) . . ?
O8 Si6 O7 108.04(12) . . ?
O8 Si6 O6 116.50(11) . . ?
O7 Si6 O6 115.40(12) . . ?
O8 Si6 O5 114.54(12) . . ?
O7 Si6 O5 107.47(12) . . ?
O6 Si6 O5 94.18(11) . . ?
O8 Si6 Sc2 127.07(9) . . ?
O7 Si6 Sc2 124.78(9) . . ?
O6 Si6 Sc2 44.84(8) . . ?
O5 Si6 Sc2 49.42(8) . . ?
C9 O1 Si3 130.32(19) . . ?
C9 O1 Sc1 131.17(18) . . ?
Si3 O1 Sc1 98.49(10) . . ?
Si3 O2 Sc2 156.26(13) . . ?
Si3 O2 Sc1 100.24(10) . . ?
Sc2 O2 Sc1 101.54(8) . . ?
C13 O3 Si3 136.4(2) . . ?
C17 O4 Si3 136.9(2) . . ?
C29 O5 Si6 128.6(2) . . ?
C29 O5 Sc2 133.69(19) . . ?
Si6 O5 Sc2 96.93(10) . . ?
Si6 O6 Sc1 146.34(13) . . ?
Si6 O6 Sc2 103.51(10) . . ?
Sc1 O6 Sc2 103.94(9) . . ?
C33 O7 Si6 132.6(2) . . ?
C37 O8 Si6 142.3(2) . . ?
Si1 C1 Sc1 135.86(16) . . ?
Si1 C1 H1A 103.2 . . ?
Sc1 C1 H1A 103.2 . . ?
Si1 C1 H1B 103.2 . . ?
Sc1 C1 H1B 103.2 . . ?
H1A C1 H1B 105.2 . . ?
Si1 C2 H2A 109.5 . . ?
Si1 C2 H2B 109.5 . . ?
H2A C2 H2B 109.5 . . ?
Si1 C2 H2C 109.5 . . ?
H2A C2 H2C 109.5 . . ?
H2B C2 H2C 109.5 . . ?
Si1 C3 H3A 109.5 . . ?
Si1 C3 H3B 109.5 . . ?
H3A C3 H3B 109.5 . . ?
Si1 C3 H3C 109.5 . . ?
H3A C3 H3C 109.5 . . ?
H3B C3 H3C 109.5 . . ?
Si1 C4 H4A 109.5 . . ?
Si1 C4 H4B 109.5 . . ?
H4A C4 H4B 109.5 . . ?
Si1 C4 H4C 109.5 . . ?
H4A C4 H4C 109.5 . . ?
H4B C4 H4C 109.5 . . ?
Si2 C5 Sc1 137.21(19) . . ?
Si2 C5 H5A 102.8 . . ?
Sc1 C5 H5A 102.8 . . ?
Si2 C5 H5B 102.8 . . ?
Sc1 C5 H5B 102.8 . . ?
H5A C5 H5B 105.0 . . ?
Si2 C6 H6A 109.5 . . ?
Si2 C6 H6B 109.5 . . ?
H6A C6 H6B 109.5 . . ?
Si2 C6 H6C 109.5 . . ?
H6A C6 H6C 109.5 . . ?
H6B C6 H6C 109.5 . . ?
Si2 C7 H7A 109.5 . . ?
Si2 C7 H7B 109.5 . . ?
H7A C7 H7B 109.5 . . ?
Si2 C7 H7C 109.5 . . ?
H7A C7 H7C 109.5 . . ?
H7B C7 H7C 109.5 . . ?
Si2 C8 H8A 109.5 . . ?
Si2 C8 H8B 109.5 . . ?
H8A C8 H8B 109.5 . . ?
Si2 C8 H8C 109.5 . . ?
H8A C8 H8C 109.5 . . ?
H8B C8 H8C 109.5 . . ?
O1 C9 C10 105.7(2) . . ?
O1 C9 C12 109.9(3) . . ?
C10 C9 C12 111.0(3) . . ?
O1 C9 C11 107.7(3) . . ?
C10 C9 C11 110.6(3) . . ?
C12 C9 C11 111.6(3) . . ?
C9 C10 H10A 109.5 . . ?
C9 C10 H10B 109.5 . . ?
H10A C10 H10B 109.5 . . ?
C9 C10 H10C 109.5 . . ?
H10A C10 H10C 109.5 . . ?
H10B C10 H10C 109.5 . . ?
C9 C11 H11A 109.5 . . ?
C9 C11 H11B 109.5 . . ?
H11A C11 H11B 109.5 . . ?
C9 C11 H11C 109.5 . . ?
H11A C11 H11C 109.5 . . ?
H11B C11 H11C 109.5 . . ?
C9 C12 H12A 109.5 . . ?
C9 C12 H12B 109.5 . . ?
H12A C12 H12B 109.5 . . ?
C9 C12 H12C 109.5 . . ?
H12A C12 H12C 109.5 . . ?
H12B C12 H12C 109.5 . . ?
O3 C13 C16 110.2(3) . . ?
O3 C13 C14 108.6(3) . . ?
C16 C13 C14 111.9(3) . . ?
O3 C13 C15 105.2(3) . . ?
C16 C13 C15 111.4(3) . . ?
C14 C13 C15 109.3(3) . . ?
C13 C14 H14A 109.5 . . ?
C13 C14 H14B 109.5 . . ?
H14A C14 H14B 109.5 . . ?
C13 C14 H14C 109.5 . . ?
H14A C14 H14C 109.5 . . ?
H14B C14 H14C 109.5 . . ?
C13 C15 H15A 109.5 . . ?
C13 C15 H15B 109.5 . . ?
H15A C15 H15B 109.5 . . ?
C13 C15 H15C 109.5 . . ?
H15A C15 H15C 109.5 . . ?
H15B C15 H15C 109.5 . . ?
C13 C16 H16A 109.5 . . ?
C13 C16 H16B 109.5 . . ?
H16A C16 H16B 109.5 . . ?
C13 C16 H16C 109.5 . . ?
H16A C16 H16C 109.5 . . ?
H16B C16 H16C 109.5 . . ?
O4 C17 C19 107.2(3) . . ?
O4 C17 C20 110.8(3) . . ?
C19 C17 C20 111.2(3) . . ?
O4 C17 C18 106.0(3) . . ?
C19 C17 C18 110.4(3) . . ?
C20 C17 C18 111.0(3) . . ?
C17 C18 H18A 109.5 . . ?
C17 C18 H18B 109.5 . . ?
H18A C18 H18B 109.5 . . ?
C17 C18 H18C 109.5 . . ?
H18A C18 H18C 109.5 . . ?
H18B C18 H18C 109.5 . . ?
C17 C19 H19A 109.5 . . ?
C17 C19 H19B 109.5 . . ?
H19A C19 H19B 109.5 . . ?
C17 C19 H19C 109.5 . . ?
H19A C19 H19C 109.5 . . ?
H19B C19 H19C 109.5 . . ?
C17 C20 H20A 109.5 . . ?
C17 C20 H20B 109.5 . . ?
H20A C20 H20B 109.5 . . ?
C17 C20 H20C 109.5 . . ?
H20A C20 H20C 109.5 . . ?
H20B C20 H20C 109.5 . . ?
Si4 C21 Sc2 151.8(2) . . ?
Si4 C21 H21A 98.6 . . ?
Sc2 C21 H21A 98.6 . . ?
Si4 C21 H21B 98.6 . . ?
Sc2 C21 H21B 98.6 . . ?
H21A C21 H21B 103.8 . . ?
Si4 C22 H22A 109.5 . . ?
Si4 C22 H22B 109.5 . . ?
H22A C22 H22B 109.5 . . ?
Si4 C22 H22C 109.5 . . ?
H22A C22 H22C 109.5 . . ?
H22B C22 H22C 109.5 . . ?
Si4 C23 H23A 109.5 . . ?
Si4 C23 H23B 109.5 . . ?
H23A C23 H23B 109.5 . . ?
Si4 C23 H23C 109.5 . . ?
H23A C23 H23C 109.5 . . ?
H23B C23 H23C 109.5 . . ?
Si4 C24 H24A 109.5 . . ?
Si4 C24 H24B 109.5 . . ?
H24A C24 H24B 109.5 . . ?
Si4 C24 H24C 109.5 . . ?
H24A C24 H24C 109.5 . . ?
H24B C24 H24C 109.5 . . ?
Si5 C25 Sc2 133.14(17) . . ?
Si5 C25 H25A 103.9 . . ?
Sc2 C25 H25A 103.9 . . ?
Si5 C25 H25B 103.9 . . ?
Sc2 C25 H25B 103.9 . . ?
H25A C25 H25B 105.4 . . ?
Si5 C26 H26A 109.5 . . ?
Si5 C26 H26B 109.5 . . ?
H26A C26 H26B 109.5 . . ?
Si5 C26 H26C 109.5 . . ?
H26A C26 H26C 109.5 . . ?
H26B C26 H26C 109.5 . . ?
Si5 C27 H27A 109.5 . . ?
Si5 C27 H27B 109.5 . . ?
H27A C27 H27B 109.5 . . ?
Si5 C27 H27C 109.5 . . ?
H27A C27 H27C 109.5 . . ?
H27B C27 H27C 109.5 . . ?
Si5 C28 H28A 109.5 . . ?
Si5 C28 H28B 109.5 . . ?
H28A C28 H28B 109.5 . . ?
Si5 C28 H28C 109.5 . . ?
H28A C28 H28C 109.5 . . ?
H28B C28 H28C 109.5 . . ?
O5 C29 C32 107.9(3) . . ?
O5 C29 C31 104.7(3) . . ?
C32 C29 C31 112.6(3) . . ?
O5 C29 C30 109.1(3) . . ?
C32 C29 C30 111.6(3) . . ?
C31 C29 C30 110.6(3) . . ?
C29 C30 H30A 109.5 . . ?
C29 C30 H30B 109.5 . . ?
H30A C30 H30B 109.5 . . ?
C29 C30 H30C 109.5 . . ?
H30A C30 H30C 109.5 . . ?
H30B C30 H30C 109.5 . . ?
C29 C31 H31A 109.5 . . ?
C29 C31 H31B 109.5 . . ?
H31A C31 H31B 109.5 . . ?
C29 C31 H31C 109.5 . . ?
H31A C31 H31C 109.5 . . ?
H31B C31 H31C 109.5 . . ?
C29 C32 H32A 109.5 . . ?
C29 C32 H32B 109.5 . . ?
H32A C32 H32B 109.5 . . ?
C29 C32 H32C 109.5 . . ?
H32A C32 H32C 109.5 . . ?
H32B C32 H32C 109.5 . . ?
O7 C33 C36 109.8(3) . . ?
O7 C33 C34 108.7(3) . . ?
C36 C33 C34 111.2(3) . . ?
O7 C33 C35 104.6(3) . . ?
C36 C33 C35 111.2(3) . . ?
C34 C33 C35 111.2(3) . . ?
C33 C34 H34A 109.5 . . ?
C33 C34 H34B 109.5 . . ?
H34A C34 H34B 109.5 . . ?
C33 C34 H34C 109.5 . . ?
H34A C34 H34C 109.5 . . ?
H34B C34 H34C 109.5 . . ?
C33 C35 H35A 109.5 . . ?
C33 C35 H35B 109.5 . . ?
H35A C35 H35B 109.5 . . ?
C33 C35 H35C 109.5 . . ?
H35A C35 H35C 109.5 . . ?
H35B C35 H35C 109.5 . . ?
C33 C36 H36A 109.5 . . ?
C33 C36 H36B 109.5 . . ?
H36A C36 H36B 109.5 . . ?
C33 C36 H36C 109.5 . . ?
H36A C36 H36C 109.5 . . ?
H36B C36 H36C 109.5 . . ?
O8 C37 C38 110.6(3) . . ?
O8 C37 C39 107.4(3) . . ?
C38 C37 C39 112.2(3) . . ?
O8 C37 C40 105.6(3) . . ?
C38 C37 C40 111.4(3) . . ?
C39 C37 C40 109.4(3) . . ?
C37 C38 H38A 109.5 . . ?
C37 C38 H38B 109.5 . . ?
H38A C38 H38B 109.5 . . ?
C37 C38 H38C 109.5 . . ?
H38A C38 H38C 109.5 . . ?
H38B C38 H38C 109.5 . . ?
C37 C39 H39A 109.5 . . ?
C37 C39 H39B 109.5 . . ?
H39A C39 H39B 109.5 . . ?
C37 C39 H39C 109.5 . . ?
H39A C39 H39C 109.5 . . ?
H39B C39 H39C 109.5 . . ?
C37 C40 H40A 109.5 . . ?
C37 C40 H40B 109.5 . . ?
H40A C40 H40B 109.5 . . ?
C37 C40 H40C 109.5 . . ?
H40A C40 H40C 109.5 . . ?
H40B C40 H40C 109.5 . . ?

loop_
_geom_bond_atom_site_label_1
_geom_bond_atom_site_label_2
_geom_bond_distance
_geom_bond_site_symmetry_2
_geom_bond_publ_flag
Sc1 O6 2.063(2) . ?
Sc1 C5 2.192(3) . ?
Sc1 O1 2.207(2) . ?
Sc1 O2 2.213(2) . ?
Sc1 C1 2.225(3) . ?
Sc1 Si3 2.9651(10) . ?
Sc1 Sc2 3.3347(9) . ?
Sc2 O2 2.091(2) . ?
Sc2 O6 2.170(2) . ?
Sc2 C21 2.190(3) . ?
Sc2 C25 2.217(3) . ?
Sc2 O5 2.289(2) . ?
Sc2 Si6 2.9919(11) . ?
Si1 C1 1.857(3) . ?
Si1 C2 1.874(3) . ?
Si1 C4 1.876(3) . ?
Si1 C3 1.879(3) . ?
Si2 C5 1.825(3) . ?
Si2 C7 1.855(5) . ?
Si2 C6 1.862(4) . ?
Si2 C8 1.882(5) . ?
Si3 O3 1.600(2) . ?
Si3 O4 1.605(2) . ?
Si3 O2 1.619(2) . ?
Si3 O1 1.681(2) . ?
Si4 C21 1.824(4) . ?
Si4 C22 1.844(6) . ?
Si4 C23 1.846(5) . ?
Si4 C24 1.876(4) . ?
Si5 C25 1.848(3) . ?
Si5 C26 1.862(4) . ?
Si5 C28 1.872(4) . ?
Si5 C27 1.874(4) . ?
Si6 O8 1.596(2) . ?
Si6 O7 1.605(2) . ?
Si6 O6 1.615(2) . ?
Si6 O5 1.670(2) . ?
O1 C9 1.479(4) . ?
O3 C13 1.447(4) . ?
O4 C17 1.455(4) . ?
O5 C29 1.486(4) . ?
O7 C33 1.456(4) . ?
O8 C37 1.447(4) . ?
C1 H1A 0.9900 . ?
C1 H1B 0.9900 . ?
C2 H2A 0.9800 . ?
C2 H2B 0.9800 . ?
C2 H2C 0.9800 . ?
C3 H3A 0.9800 . ?
C3 H3B 0.9800 . ?
C3 H3C 0.9800 . ?
C4 H4A 0.9800 . ?
C4 H4B 0.9800 . ?
C4 H4C 0.9800 . ?
C5 H5A 0.9900 . ?
C5 H5B 0.9900 . ?
C6 H6A 0.9800 . ?
C6 H6B 0.9800 . ?
C6 H6C 0.9800 . ?
C7 H7A 0.9800 . ?
C7 H7B 0.9800 . ?
C7 H7C 0.9800 . ?
C8 H8A 0.9800 . ?
C8 H8B 0.9800 . ?
C8 H8C 0.9800 . ?
C9 C10 1.506(5) . ?
C9 C12 1.515(5) . ?
C9 C11 1.522(5) . ?
C10 H10A 0.9800 . ?
C10 H10B 0.9800 . ?
C10 H10C 0.9800 . ?
C11 H11A 0.9800 . ?
C11 H11B 0.9800 . ?
C11 H11C 0.9800 . ?
C12 H12A 0.9800 . ?
C12 H12B 0.9800 . ?
C12 H12C 0.9800 . ?
C13 C16 1.504(5) . ?
C13 C14 1.516(5) . ?
C13 C15 1.520(5) . ?
C14 H14A 0.9800 . ?
C14 H14B 0.9800 . ?
C14 H14C 0.9800 . ?
C15 H15A 0.9800 . ?
C15 H15B 0.9800 . ?
C15 H15C 0.9800 . ?
C16 H16A 0.9800 . ?
C16 H16B 0.9800 . ?
C16 H16C 0.9800 . ?
C17 C19 1.515(5) . ?
C17 C20 1.517(5) . ?
C17 C18 1.520(5) . ?
C18 H18A 0.9800 . ?
C18 H18B 0.9800 . ?
C18 H18C 0.9800 . ?
C19 H19A 0.9800 . ?
C19 H19B 0.9800 . ?
C19 H19C 0.9800 . ?
C20 H20A 0.9800 . ?
C20 H20B 0.9800 . ?
C20 H20C 0.9800 . ?
C21 H21A 0.9900 . ?
C21 H21B 0.9900 . ?
C22 H22A 0.9800 . ?
C22 H22B 0.9800 . ?
C22 H22C 0.9800 . ?
C23 H23A 0.9800 . ?
C23 H23B 0.9800 . ?
C23 H23C 0.9800 . ?
C24 H24A 0.9800 . ?
C24 H24B 0.9800 . ?
C24 H24C 0.9800 . ?
C25 H25A 0.9900 . ?
C25 H25B 0.9900 . ?
C26 H26A 0.9800 . ?
C26 H26B 0.9800 . ?
C26 H26C 0.9800 . ?
C27 H27A 0.9800 . ?
C27 H27B 0.9800 . ?
C27 H27C 0.9800 . ?
C28 H28A 0.9800 . ?
C28 H28B 0.9800 . ?
C28 H28C 0.9800 . ?
C29 C32 1.504(6) . ?
C29 C31 1.514(5) . ?
C29 C30 1.518(5) . ?
C30 H30A 0.9800 . ?
C30 H30B 0.9800 . ?
C30 H30C 0.9800 . ?
C31 H31A 0.9800 . ?
C31 H31B 0.9800 . ?
C31 H31C 0.9800 . ?
C32 H32A 0.9800 . ?
C32 H32B 0.9800 . ?
C32 H32C 0.9800 . ?
C33 C36 1.509(5) . ?
C33 C34 1.519(5) . ?
C33 C35 1.533(5) . ?
C34 H34A 0.9800 . ?
C34 H34B 0.9800 . ?
C34 H34C 0.9800 . ?
C35 H35A 0.9800 . ?
C35 H35B 0.9800 . ?
C35 H35C 0.9800 . ?
C36 H36A 0.9800 . ?
C36 H36B 0.9800 . ?
C36 H36C 0.9800 . ?
C37 C38 1.505(5) . ?
C37 C39 1.505(5) . ?
C37 C40 1.525(5) . ?
C38 H38A 0.9800 . ?
C38 H38B 0.9800 . ?
C38 H38C 0.9800 . ?
C39 H39A 0.9800 . ?
C39 H39B 0.9800 . ?
C39 H39C 0.9800 . ?
C40 H40A 0.9800 . ?
C40 H40B 0.9800 . ?
C40 H40C 0.9800 . ?

loop_
_geom_torsion_atom_site_label_1
_geom_torsion_atom_site_label_2
_geom_torsion_atom_site_label_3
_geom_torsion_atom_site_label_4
_geom_torsion
_geom_torsion_site_symmetry_1
_geom_torsion_site_symmetry_2
_geom_torsion_site_symmetry_3
_geom_torsion_site_symmetry_4
_geom_torsion_publ_flag
O6 Sc1 Sc2 O2 153.74(13) . . . . ?
C5 Sc1 Sc2 O2 -118.58(12) . . . . ?
O1 Sc1 Sc2 O2 -7.33(10) . . . . ?
C1 Sc1 Sc2 O2 110.06(14) . . . . ?
Si3 Sc1 Sc2 O2 -5.41(8) . . . . ?
C5 Sc1 Sc2 O6 87.68(13) . . . . ?
O1 Sc1 Sc2 O6 -161.07(11) . . . . ?
O2 Sc1 Sc2 O6 -153.74(13) . . . . ?
C1 Sc1 Sc2 O6 -43.68(14) . . . . ?
Si3 Sc1 Sc2 O6 -159.15(9) . . . . ?
O6 Sc1 Sc2 C21 -132.58(15) . . . . ?
C5 Sc1 Sc2 C21 -44.90(15) . . . . ?
O1 Sc1 Sc2 C21 66.35(13) . . . . ?
O2 Sc1 Sc2 C21 73.68(15) . . . . ?
C1 Sc1 Sc2 C21 -176.26(16) . . . . ?
Si3 Sc1 Sc2 C21 68.27(12) . . . . ?
O6 Sc1 Sc2 C25 86.29(15) . . . . ?
C5 Sc1 Sc2 C25 173.97(15) . . . . ?
O1 Sc1 Sc2 C25 -74.78(13) . . . . ?
O2 Sc1 Sc2 C25 -67.45(14) . . . . ?
C1 Sc1 Sc2 C25 42.61(16) . . . . ?
Si3 Sc1 Sc2 C25 -72.86(12) . . . . ?
O6 Sc1 Sc2 O5 -20.35(11) . . . . ?
C5 Sc1 Sc2 O5 67.33(11) . . . . ?
O1 Sc1 Sc2 O5 178.58(8) . . . . ?
O2 Sc1 Sc2 O5 -174.09(10) . . . . ?
C1 Sc1 Sc2 O5 -64.03(13) . . . . ?
Si3 Sc1 Sc2 O5 -179.51(6) . . . . ?
O6 Sc1 Sc2 Si6 -11.03(9) . . . . ?
C5 Sc1 Sc2 Si6 76.65(9) . . . . ?
O1 Sc1 Sc2 Si6 -172.10(6) . . . . ?
O2 Sc1 Sc2 Si6 -164.77(9) . . . . ?
C1 Sc1 Sc2 Si6 -54.71(11) . . . . ?
Si3 Sc1 Sc2 Si6 -170.18(3) . . . . ?
O6 Sc1 Si3 O3 -104.11(12) . . . . ?
C5 Sc1 Si3 O3 4.96(16) . . . . ?
O1 Sc1 Si3 O3 86.16(14) . . . . ?
O2 Sc1 Si3 O3 -96.71(14) . . . . ?
C1 Sc1 Si3 O3 143.61(14) . . . . ?
Sc2 Sc1 Si3 O3 -90.52(10) . . . . ?
O6 Sc1 Si3 O4 85.63(14) . . . . ?
C5 Sc1 Si3 O4 -165.30(16) . . . . ?
O1 Sc1 Si3 O4 -84.10(15) . . . . ?
O2 Sc1 Si3 O4 93.03(16) . . . . ?
C1 Sc1 Si3 O4 -26.65(16) . . . . ?
Sc2 Sc1 Si3 O4 99.22(12) . . . . ?
O6 Sc1 Si3 O2 -7.40(11) . . . . ?
C5 Sc1 Si3 O2 101.67(15) . . . . ?
O1 Sc1 Si3 O2 -177.13(14) . . . . ?
C1 Sc1 Si3 O2 -119.67(14) . . . . ?
Sc2 Sc1 Si3 O2 6.19(10) . . . . ?
O6 Sc1 Si3 O1 169.73(12) . . . . ?
C5 Sc1 Si3 O1 -81.20(15) . . . . ?
O2 Sc1 Si3 O1 177.13(14) . . . . ?
C1 Sc1 Si3 O1 57.45(14) . . . . ?
Sc2 Sc1 Si3 O1 -176.68(10) . . . . ?
O2 Sc2 Si6 O8 94.27(12) . . . . ?
O6 Sc2 Si6 O8 91.90(15) . . . . ?
C21 Sc2 Si6 O8 -156.07(17) . . . . ?
C25 Sc2 Si6 O8 -19.15(15) . . . . ?
O5 Sc2 Si6 O8 -92.20(15) . . . . ?
Sc1 Sc2 Si6 O8 104.55(11) . . . . ?
O2 Sc2 Si6 O7 -90.05(13) . . . . ?
O6 Sc2 Si6 O7 -92.42(15) . . . . ?
C21 Sc2 Si6 O7 19.61(18) . . . . ?
C25 Sc2 Si6 O7 156.53(14) . . . . ?
O5 Sc2 Si6 O7 83.48(15) . . . . ?
Sc1 Sc2 Si6 O7 -79.78(11) . . . . ?
O2 Sc2 Si6 O6 2.37(12) . . . . ?
C21 Sc2 Si6 O6 112.03(18) . . . . ?
C25 Sc2 Si6 O6 -111.05(14) . . . . ?
O5 Sc2 Si6 O6 175.90(15) . . . . ?
Sc1 Sc2 Si6 O6 12.65(10) . . . . ?
O2 Sc2 Si6 O5 -173.53(12) . . . . ?
O6 Sc2 Si6 O5 -175.90(15) . . . . ?
C21 Sc2 Si6 O5 -63.87(18) . . . . ?
C25 Sc2 Si6 O5 73.05(14) . . . . ?
Sc1 Sc2 Si6 O5 -163.25(11) . . . . ?
O3 Si3 O1 C9 66.0(3) . . . . ?
O4 Si3 O1 C9 -53.9(3) . . . . ?
O2 Si3 O1 C9 -176.3(2) . . . . ?
Sc1 Si3 O1 C9 -178.4(3) . . . . ?
O3 Si3 O1 Sc1 -115.59(11) . . . . ?
O4 Si3 O1 Sc1 124.57(11) . . . . ?
O2 Si3 O1 Sc1 2.12(10) . . . . ?
O6 Sc1 O1 C9 162.9(2) . . . . ?
C5 Sc1 O1 C9 -69.6(3) . . . . ?
O2 Sc1 O1 C9 176.7(2) . . . . ?
C1 Sc1 O1 C9 45.1(2) . . . . ?
Si3 Sc1 O1 C9 178.4(3) . . . . ?
Sc2 Sc1 O1 C9 -178.4(2) . . . . ?
O6 Sc1 O1 Si3 -15.47(17) . . . . ?
C5 Sc1 O1 Si3 112.03(13) . . . . ?
O2 Sc1 O1 Si3 -1.68(8) . . . . ?
C1 Sc1 O1 Si3 -133.30(11) . . . . ?
Sc2 Sc1 O1 Si3 3.22(10) . . . . ?
O3 Si3 O2 Sc2 -46.8(3) . . . . ?
O4 Si3 O2 Sc2 83.6(3) . . . . ?
O1 Si3 O2 Sc2 -158.4(3) . . . . ?
Sc1 Si3 O2 Sc2 -156.3(4) . . . . ?
O3 Si3 O2 Sc1 109.53(12) . . . . ?
O4 Si3 O2 Sc1 -120.09(12) . . . . ?
O1 Si3 O2 Sc1 -2.12(10) . . . . ?
O6 Sc2 O2 Si3 172.2(3) . . . . ?
C21 Sc2 O2 Si3 40.9(3) . . . . ?
C25 Sc2 O2 Si3 -73.2(3) . . . . ?
O5 Sc2 O2 Si3 165.3(3) . . . . ?
Si6 Sc2 O2 Si3 170.9(3) . . . . ?
Sc1 Sc2 O2 Si3 156.2(4) . . . . ?
O6 Sc2 O2 Sc1 15.96(8) . . . . ?
C21 Sc2 O2 Sc1 -115.33(14) . . . . ?
C25 Sc2 O2 Sc1 130.60(10) . . . . ?
O5 Sc2 O2 Sc1 9.09(16) . . . . ?
Si6 Sc2 O2 Sc1 14.67(8) . . . . ?
O6 Sc1 O2 Si3 172.66(11) . . . . ?
C5 Sc1 O2 Si3 -95.32(14) . . . . ?
O1 Sc1 O2 Si3 1.75(9) . . . . ?
C1 Sc1 O2 Si3 84.53(15) . . . . ?
Sc2 Sc1 O2 Si3 -170.50(15) . . . . ?
O6 Sc1 O2 Sc2 -16.84(8) . . . . ?
C5 Sc1 O2 Sc2 75.17(13) . . . . ?
O1 Sc1 O2 Sc2 172.25(10) . . . . ?
C1 Sc1 O2 Sc2 -104.97(13) . . . . ?
Si3 Sc1 O2 Sc2 170.50(15) . . . . ?
O4 Si3 O3 C13 -28.3(3) . . . . ?
O2 Si3 O3 C13 106.2(3) . . . . ?
O1 Si3 O3 C13 -150.0(3) . . . . ?
Sc1 Si3 O3 C13 159.6(3) . . . . ?
O3 Si3 O4 C17 158.9(3) . . . . ?
O2 Si3 O4 C17 26.0(3) . . . . ?
O1 Si3 O4 C17 -82.2(3) . . . . ?
Sc1 Si3 O4 C17 -30.0(4) . . . . ?
O8 Si6 O5 C29 -70.2(3) . . . . ?
O7 Si6 O5 C29 49.8(3) . . . . ?
O6 Si6 O5 C29 168.1(3) . . . . ?
Sc2 Si6 O5 C29 171.0(3) . . . . ?
O8 Si6 O5 Sc2 118.78(11) . . . . ?
O7 Si6 O5 Sc2 -121.19(11) . . . . ?
O6 Si6 O5 Sc2 -2.90(11) . . . . ?
O2 Sc2 O5 C29 -160.6(3) . . . . ?
O6 Sc2 O5 C29 -167.9(3) . . . . ?
C21 Sc2 O5 C29 -39.7(3) . . . . ?
C25 Sc2 O5 C29 75.3(3) . . . . ?
Si6 Sc2 O5 C29 -170.2(3) . . . . ?
Sc1 Sc2 O5 C29 -154.6(3) . . . . ?
O2 Sc2 O5 Si6 9.68(18) . . . . ?
O6 Sc2 O5 Si6 2.37(9) . . . . ?
C21 Sc2 O5 Si6 130.54(15) . . . . ?
C25 Sc2 O5 Si6 -114.43(12) . . . . ?
Sc1 Sc2 O5 Si6 15.67(10) . . . . ?
O8 Si6 O6 Sc1 99.1(2) . . . . ?
O7 Si6 O6 Sc1 -29.2(3) . . . . ?
O5 Si6 O6 Sc1 -140.8(2) . . . . ?
Sc2 Si6 O6 Sc1 -143.9(3) . . . . ?
O8 Si6 O6 Sc2 -117.00(12) . . . . ?
O7 Si6 O6 Sc2 114.71(12) . . . . ?
O5 Si6 O6 Sc2 3.12(12) . . . . ?
C5 Sc1 O6 Si6 43.6(2) . . . . ?
O1 Sc1 O6 Si6 173.28(17) . . . . ?
O2 Sc1 O6 Si6 160.2(2) . . . . ?
C1 Sc1 O6 Si6 -68.4(2) . . . . ?
Si3 Sc1 O6 Si6 164.3(2) . . . . ?
Sc2 Sc1 O6 Si6 143.8(3) . . . . ?
C5 Sc1 O6 Sc2 -100.24(12) . . . . ?
O1 Sc1 O6 Sc2 29.47(16) . . . . ?
O2 Sc1 O6 Sc2 16.37(8) . . . . ?
C1 Sc1 O6 Sc2 147.81(10) . . . . ?
Si3 Sc1 O6 Sc2 20.48(9) . . . . ?
O2 Sc2 O6 Si6 -177.65(12) . . . . ?
C21 Sc2 O6 Si6 -93.74(17) . . . . ?
C25 Sc2 O6 Si6 82.43(15) . . . . ?
O5 Sc2 O6 Si6 -2.50(9) . . . . ?
Sc1 Sc2 O6 Si6 -160.33(16) . . . . ?
O2 Sc2 O6 Sc1 -17.32(8) . . . . ?
C21 Sc2 O6 Sc1 66.59(17) . . . . ?
C25 Sc2 O6 Sc1 -117.24(13) . . . . ?
O5 Sc2 O6 Sc1 157.83(11) . . . . ?
Si6 Sc2 O6 Sc1 160.33(16) . . . . ?
O8 Si6 O7 C33 -30.7(3) . . . . ?
O6 Si6 O7 C33 101.7(3) . . . . ?
O5 Si6 O7 C33 -154.8(3) . . . . ?
Sc2 Si6 O7 C33 152.9(2) . . . . ?
O7 Si6 O8 C37 160.9(3) . . . . ?
O6 Si6 O8 C37 29.1(4) . . . . ?
O5 Si6 O8 C37 -79.4(3) . . . . ?
Sc2 Si6 O8 C37 -22.9(4) . . . . ?
C2 Si1 C1 Sc1 106.5(2) . . . . ?
C4 Si1 C1 Sc1 -14.5(3) . . . . ?
C3 Si1 C1 Sc1 -133.5(2) . . . . ?
O6 Sc1 C1 Si1 124.3(2) . . . . ?
C5 Sc1 C1 Si1 21.5(3) . . . . ?
O1 Sc1 C1 Si1 -90.6(2) . . . . ?
O2 Sc1 C1 Si1 -158.38(18) . . . . ?
Si3 Sc1 C1 Si1 -119.3(2) . . . . ?
Sc2 Sc1 C1 Si1 150.48(17) . . . . ?
C7 Si2 C5 Sc1 -127.5(4) . . . . ?
C6 Si2 C5 Sc1 -3.3(4) . . . . ?
C8 Si2 C5 Sc1 114.4(3) . . . . ?
O6 Sc1 C5 Si2 111.7(3) . . . . ?
O1 Sc1 C5 Si2 -37.5(3) . . . . ?
O2 Sc1 C5 Si2 34.4(3) . . . . ?
C1 Sc1 C5 Si2 -145.5(3) . . . . ?
Si3 Sc1 C5 Si2 -2.1(3) . . . . ?
Sc2 Sc1 C5 Si2 72.0(3) . . . . ?
Si3 O1 C9 C10 -151.3(2) . . . . ?
Sc1 O1 C9 C10 30.7(3) . . . . ?
Si3 O1 C9 C12 -31.4(4) . . . . ?
Sc1 O1 C9 C12 150.6(2) . . . . ?
Si3 O1 C9 C11 90.3(3) . . . . ?
Sc1 O1 C9 C11 -87.6(3) . . . . ?
Si3 O3 C13 C16 -38.2(4) . . . . ?
Si3 O3 C13 C14 84.7(4) . . . . ?
Si3 O3 C13 C15 -158.4(3) . . . . ?
Si3 O4 C17 C19 -97.9(3) . . . . ?
Si3 O4 C17 C20 23.6(4) . . . . ?
Si3 O4 C17 C18 144.2(3) . . . . ?
C22 Si4 C21 Sc2 -68.3(6) . . . . ?
C23 Si4 C21 Sc2 54.1(7) . . . . ?
C24 Si4 C21 Sc2 173.6(5) . . . . ?
O2 Sc2 C21 Si4 161.9(5) . . . . ?
O6 Sc2 C21 Si4 87.1(6) . . . . ?
C25 Sc2 C21 Si4 -89.3(6) . . . . ?
O5 Sc2 C21 Si4 15.5(6) . . . . ?
Si6 Sc2 C21 Si4 46.8(6) . . . . ?
Sc1 Sc2 C21 Si4 123.0(5) . . . . ?
C26 Si5 C25 Sc2 -47.2(3) . . . . ?
C28 Si5 C25 Sc2 72.9(3) . . . . ?
C27 Si5 C25 Sc2 -166.4(2) . . . . ?
O2 Sc2 C25 Si5 99.6(2) . . . . ?
O6 Sc2 C25 Si5 -179.5(2) . . . . ?
C21 Sc2 C25 Si5 -2.6(3) . . . . ?
O5 Sc2 C25 Si5 -113.9(2) . . . . ?
Si6 Sc2 C25 Si5 -146.1(2) . . . . ?
Sc1 Sc2 C25 Si5 138.1(2) . . . . ?
Si6 O5 C29 C32 -76.7(3) . . . . ?
Sc2 O5 C29 C32 90.9(4) . . . . ?
Si6 O5 C29 C31 163.2(2) . . . . ?
Sc2 O5 C29 C31 -29.2(4) . . . . ?
Si6 O5 C29 C30 44.7(4) . . . . ?
Sc2 O5 C29 C30 -147.7(3) . . . . ?
Si6 O7 C33 C36 -47.6(4) . . . . ?
Si6 O7 C33 C34 74.2(4) . . . . ?
Si6 O7 C33 C35 -166.9(2) . . . . ?
Si6 O8 C37 C38 16.3(5) . . . . ?
Si6 O8 C37 C39 -106.4(4) . . . . ?
Si6 O8 C37 C40 136.9(3) . . . . ?
